data_2223504
loop_
_publ_author_name
'Li, Zhi-Feng'
'Wang, Chun-Xiang'

_publ_section_title
;
 Poly[diaqua-\m~2~-oxalato-di-\m~4~-terephthalato-dilutetium(III)]
;
_journal_coeditor_code NK2003
_journal_issue 10
_journal_name_full 'Acta Crystallographica Section E'
_journal_page_first m1157
_journal_paper_doi 10.1107/S1600536809034370
_journal_volume 65
_journal_year 2009
_chemical_formula_iupac '[Lu2 (C8 H4 O4)2 (C2 O4) (H2 O)2]'
_chemical_formula_moiety 'C18 H12 Lu2 O14'
_chemical_formula_sum 'C18 H12 Lu2 O14'
_chemical_formula_weight 802.22
_chemical_name_systematic
;
Poly[diaqua-\m~2~-oxalato-di-\m~4~-terephthalato-dilutetium(III)]
;
_space_group_IT_number 2
_symmetry_cell_setting triclinic
_symmetry_space_group_name_Hall '-P 1'
_symmetry_space_group_name_H-M 'P -1'
_atom_sites_solution_hydrogens geom
_atom_sites_solution_primary direct
_atom_sites_solution_secondary difmap
_audit_creation_method SHELXL-97
_cell_angle_alpha 75.4720(10)
_cell_angle_beta 70.8430(10)
_cell_angle_gamma 88.2550(10)
_cell_formula_units_Z 1
_cell_length_a 7.0020(4)
_cell_length_b 7.5750(4)
_cell_length_c 10.2068(6)
_cell_measurement_reflns_used 368
_cell_measurement_temperature 295(2)
_cell_measurement_theta_max 26.8
_cell_measurement_theta_min 1.7
_cell_volume 494.24(5)
_computing_cell_refinement 'SAINT (Bruker, 2007)'
_computing_data_collection 'APEX2 (Bruker, 2007)'
_computing_data_reduction 'SAINT (Bruker, 2007)'
_computing_molecular_graphics 'SHELXTL (Sheldrick, 2008)'
_computing_publication_material 'SHELXTL (Sheldrick, 2008)'
_computing_structure_refinement 'SHELXL97 (Sheldrick, 2008)'
_computing_structure_solution 'SHELXS97 (Sheldrick, 2008)'
_diffrn_ambient_temperature 295(2)
_diffrn_measured_fraction_theta_full 0.961
_diffrn_measured_fraction_theta_max 0.961
_diffrn_measurement_device_type 'Bruker APEXII CCD area-detector'
_diffrn_measurement_method '\f and \w'
_diffrn_radiation_monochromator graphite
_diffrn_radiation_source 'fine-focus sealed tube'
_diffrn_radiation_type MoK\a
_diffrn_radiation_wavelength 0.71073
_diffrn_reflns_av_R_equivalents 0.0108
_diffrn_reflns_av_sigmaI/netI 0.0209
_diffrn_reflns_limit_h_max 8
_diffrn_reflns_limit_h_min -8
_diffrn_reflns_limit_k_max 9
_diffrn_reflns_limit_k_min -9
_diffrn_reflns_limit_l_max 12
_diffrn_reflns_limit_l_min -8
_diffrn_reflns_number 2812
_diffrn_reflns_theta_full 26.49
_diffrn_reflns_theta_max 26.49
_diffrn_reflns_theta_min 3.07
_exptl_absorpt_coefficient_mu 10.009
_exptl_absorpt_correction_T_max 0.542
_exptl_absorpt_correction_T_min 0.348
_exptl_absorpt_correction_type multi-scan
_exptl_absorpt_process_details '(SADABS; Sheldrick, 1996)'
_exptl_crystal_colour colourless
_exptl_crystal_density_diffrn 2.695
_exptl_crystal_density_method 'not measured'
_exptl_crystal_description rod
_exptl_crystal_F_000 374
_exptl_crystal_size_max 0.12
_exptl_crystal_size_mid 0.09
_exptl_crystal_size_min 0.06
_refine_diff_density_max 0.932
_refine_diff_density_min -1.277
_refine_ls_extinction_method none
_refine_ls_goodness_of_fit_ref 1.085
_refine_ls_hydrogen_treatment constr
_refine_ls_matrix_type full
_refine_ls_number_parameters 154
_refine_ls_number_reflns 1962
_refine_ls_number_restraints 0
_refine_ls_restrained_S_all 1.085
_refine_ls_R_factor_all 0.0178
_refine_ls_R_factor_gt 0.0164
_refine_ls_shift/su_max 0.001
_refine_ls_shift/su_mean 0.000
_refine_ls_structure_factor_coef Fsqd
_refine_ls_weighting_details 'calc w=1/[\s^2^(Fo^2^)+(0.0189P)^2^+0.6568P] where P=(Fo^2^+2Fc^2^)/3'
_refine_ls_weighting_scheme calc
_refine_ls_wR_factor_gt 0.0379
_refine_ls_wR_factor_ref 0.0382
_reflns_number_gt 1850
_reflns_number_total 1962
_reflns_threshold_expression I>2\s(I)
_cod_data_source_file nk2003.cif
_cod_data_source_block I
_cod_database_code 2223504
_cod_database_fobs_code 2223504

loop_
_symmetry_equiv_pos_as_xyz
'x, y, z'
'-x, -y, -z'

loop_
_atom_site_type_symbol
_atom_site_label
_atom_site_fract_x
_atom_site_fract_y
_atom_site_fract_z
_atom_site_U_iso_or_equiv
_atom_site_adp_type
_atom_site_calc_flag
_atom_site_refinement_flags
_atom_site_occupancy
_atom_site_disorder_assembly
_atom_site_disorder_group
Lu Lu 0.30978(2) 0.22275(2) 1.015515(15) 0.01188(6) Uani d . 1 . .
C C1 0.3866(5) 0.0271(5) 0.7936(4) 0.0153(7) Uani d . 1 . .
C C2 0.4422(6) 0.0079(5) 0.6429(4) 0.0152(7) Uani d . 1 . .
C C3 0.3265(6) 0.0825(6) 0.5581(4) 0.0291(10) Uani d . 1 . .
H H3 0.2092 0.1391 0.5967 0.035 Uiso calc R 1 . .
C C4 0.6172(6) -0.0741(6) 0.5833(4) 0.0281(9) Uani d . 1 . .
H H4 0.6975 -0.1239 0.6385 0.034 Uiso calc R 1 . .
C C5 0.7147(5) 0.4796(5) 0.7823(4) 0.0158(7) Uani d . 1 . .
C C6 0.8631(6) 0.4908(5) 0.6353(4) 0.0173(7) Uani d . 1 . .
C C7 0.8285(6) 0.3850(6) 0.5519(4) 0.0254(9) Uani d . 1 . .
H H7 0.7123 0.3078 0.5871 0.030 Uiso calc R 1 . .
C C8 1.0350(6) 0.6072(6) 0.5834(4) 0.0242(9) Uani d . 1 . .
H H8 1.0586 0.6793 0.6387 0.029 Uiso calc R 1 . .
C C9 -0.0823(5) 0.4315(5) 1.0581(4) 0.0169(7) Uani d . 1 . .
O O1 0.4816(4) -0.0502(4) 0.8752(3) 0.0195(6) Uani d . 1 . .
O O2 0.2488(4) 0.1349(4) 0.8326(3) 0.0194(6) Uani d . 1 . .
O O3 0.6143(4) 0.3288(3) 0.8501(3) 0.0178(5) Uani d . 1 . .
O O4 0.7003(4) 0.6170(4) 0.8308(3) 0.0217(6) Uani d . 1 . .
O O5 -0.0308(4) 0.2714(4) 1.0930(3) 0.0219(6) Uani d . 1 . .
O O6 -0.2519(4) 0.4916(4) 1.1081(3) 0.0219(6) Uani d . 1 . .
O O7 0.1348(4) -0.0421(4) 1.1585(3) 0.0217(6) Uani d . 1 . .
H H7B 0.0166 -0.0741 1.1644 0.032 Uiso d . 1 . .
H H7A 0.1966 -0.1407 1.1670 0.032 Uiso d . 1 . .

loop_
_atom_site_aniso_label
_atom_site_aniso_U_11
_atom_site_aniso_U_22
_atom_site_aniso_U_33
_atom_site_aniso_U_12
_atom_site_aniso_U_13
_atom_site_aniso_U_23
Lu 0.01296(8) 0.01284(9) 0.00985(8) 0.00229(5) -0.00408(6) -0.00270(5)
C1 0.0173(17) 0.0136(18) 0.0151(17) -0.0027(14) -0.0047(14) -0.0044(14)
C2 0.0226(18) 0.0141(18) 0.0098(16) 0.0007(15) -0.0071(14) -0.0021(13)
C3 0.028(2) 0.045(3) 0.019(2) 0.019(2) -0.0110(17) -0.0139(19)
C4 0.029(2) 0.044(3) 0.018(2) 0.019(2) -0.0156(17) -0.0114(18)
C5 0.0167(17) 0.0183(19) 0.0120(17) 0.0024(15) -0.0052(14) -0.0030(14)
C6 0.0208(18) 0.0151(18) 0.0139(17) -0.0003(15) -0.0035(14) -0.0031(14)
C7 0.025(2) 0.026(2) 0.0193(19) -0.0135(17) 0.0027(16) -0.0073(17)
C8 0.030(2) 0.026(2) 0.0144(18) -0.0078(17) 0.0006(16) -0.0094(16)
C9 0.0171(17) 0.0183(19) 0.0174(18) 0.0041(15) -0.0090(15) -0.0044(15)
O1 0.0204(13) 0.0277(15) 0.0116(12) -0.0002(11) -0.0095(10) -0.0013(11)
O2 0.0206(13) 0.0245(15) 0.0173(13) 0.0044(11) -0.0081(11) -0.0104(11)
O3 0.0177(13) 0.0170(13) 0.0136(12) 0.0010(11) -0.0007(10) -0.0007(10)
O4 0.0283(14) 0.0213(14) 0.0175(13) 0.0011(12) -0.0058(11) -0.0106(11)
O5 0.0182(13) 0.0148(14) 0.0283(15) 0.0031(11) -0.0061(11) -0.0001(11)
O6 0.0191(13) 0.0207(14) 0.0191(14) 0.0063(11) -0.0027(11) 0.0018(11)
O7 0.0155(12) 0.0155(14) 0.0297(15) 0.0023(11) -0.0059(11) -0.0004(11)

loop_
_atom_type_symbol
_atom_type_description
_atom_type_scat_dispersion_real
_atom_type_scat_dispersion_imag
_atom_type_scat_source
C C 0.0033 0.0016 'International Tables Vol C Tables 4.2.6.8 and 6.1.1.4'
H H 0.0000 0.0000 'International Tables Vol C Tables 4.2.6.8 and 6.1.1.4'
O O 0.0106 0.0060 'International Tables Vol C Tables 4.2.6.8 and 6.1.1.4'
Lu Lu -0.4720 5.8584 'International Tables Vol C Tables 4.2.6.8 and 6.1.1.4'

loop_
_geom_angle_atom_site_label_1
_geom_angle_atom_site_label_2
_geom_angle_atom_site_label_3
_geom_angle_site_symmetry_1
_geom_angle_site_symmetry_3
_geom_angle
_geom_angle_publ_flag
O4 Lu O3 2_667 . 99.39(10) ?
O4 Lu O7 2_667 . 102.84(10) ?
O3 Lu O7 . . 141.27(9) ?
O4 Lu O2 2_667 . 159.72(10) ?
O3 Lu O2 . . 84.59(9) ?
O7 Lu O2 . . 85.32(10) ?
O4 Lu O5 2_667 . 79.68(10) ?
O3 Lu O5 . . 145.37(10) ?
O7 Lu O5 . . 70.51(9) ?
O2 Lu O5 . . 85.80(9) ?
O4 Lu O1 2_667 2_657 82.38(10) ?
O3 Lu O1 . 2_657 80.24(9) ?
O7 Lu O1 . 2_657 71.85(9) ?
O2 Lu O1 . 2_657 117.89(9) ?
O5 Lu O1 . 2_657 133.05(9) ?
O4 Lu O6 2_667 2_567 79.30(10) ?
O3 Lu O6 . 2_567 75.54(9) ?
O7 Lu O6 . 2_567 139.58(9) ?
O2 Lu O6 . 2_567 82.52(10) ?
O5 Lu O6 . 2_567 70.26(9) ?
O1 Lu O6 2_657 2_567 146.60(10) ?
O4 Lu O1 2_667 . 150.40(9) ?
O3 Lu O1 . . 70.43(8) ?
O7 Lu O1 . . 74.62(8) ?
O2 Lu O1 . . 49.52(8) ?
O5 Lu O1 . . 124.75(8) ?
O1 Lu O1 2_657 . 68.69(9) ?
O6 Lu O1 2_567 . 122.18(8) ?
O1 C1 O2 . . 120.9(3) ?
O1 C1 C2 . . 121.4(3) ?
O2 C1 C2 . . 117.6(3) ?
C4 C2 C3 . . 118.7(3) ?
C4 C2 C1 . . 120.6(3) ?
C3 C2 C1 . . 120.6(3) ?
C2 C3 C4 . 2_656 120.9(4) ?
C2 C3 H3 . . 119.5 ?
C4 C3 H3 2_656 . 119.5 ?
C2 C4 C3 . 2_656 120.4(4) ?
C2 C4 H4 . . 119.8 ?
C3 C4 H4 2_656 . 119.8 ?
O4 C5 O3 . . 124.3(3) ?
O4 C5 C6 . . 118.3(3) ?
O3 C5 C6 . . 117.4(3) ?
C7 C6 C8 . . 120.0(3) ?
C7 C6 C5 . . 120.1(3) ?
C8 C6 C5 . . 119.9(3) ?
C6 C7 C8 . 2_766 120.8(4) ?
C6 C7 H7 . . 119.6 ?
C8 C7 H7 2_766 . 119.6 ?
C6 C8 C7 . 2_766 119.2(4) ?
C6 C8 H8 . . 120.4 ?
C7 C8 H8 2_766 . 120.4 ?
O6 C9 O5 . . 127.0(3) ?
O6 C9 C9 . 2_567 116.9(4) ?
O5 C9 C9 . 2_567 116.1(4) ?
C1 O1 Lu . 2_657 167.2(2) ?
C1 O1 Lu . . 81.1(2) ?
Lu O1 Lu 2_657 . 111.31(9) ?
C1 O2 Lu . . 105.5(2) ?
C5 O3 Lu . . 139.5(2) ?
C5 O4 Lu . 2_667 157.9(3) ?
C9 O5 Lu . . 117.4(2) ?
C9 O6 Lu . 2_567 116.6(2) ?
Lu O7 H7B . . 125.1 ?
Lu O7 H7A . . 119.5 ?
H7B O7 H7A . . 105.1 ?

loop_
_geom_bond_atom_site_label_1
_geom_bond_atom_site_label_2
_geom_bond_site_symmetry_2
_geom_bond_distance
_geom_bond_publ_flag
Lu O1 . 2.825(3) yes
Lu O1 2_657 2.304(3) yes
Lu O2 . 2.297(2) yes
Lu O3 . 2.259(2) yes
Lu O4 2_667 2.195(2) yes
Lu O5 . 2.303(3) yes
Lu O6 2_567 2.313(3) yes
Lu O7 . 2.272(3) yes
C1 O1 . 1.254(5) ?
C1 O2 . 1.273(4) ?
C1 C2 . 1.501(5) ?
C2 C4 . 1.382(5) ?
C2 C3 . 1.383(5) ?
C3 C4 2_656 1.383(5) ?
C3 H3 . 0.9300 ?
C4 H4 . 0.9300 ?
C5 O4 . 1.249(4) ?
C5 O3 . 1.269(4) ?
C5 C6 . 1.501(5) ?
C6 C7 . 1.384(5) ?
C6 C8 . 1.385(5) ?
C7 C8 2_766 1.386(5) ?
C7 H7 . 0.9300 ?
C8 H8 . 0.9300 ?
C9 O6 . 1.250(4) ?
C9 O5 . 1.253(5) ?
C9 C9 2_567 1.540(7) ?
O7 H7B . 0.8484 ?
O7 H7A . 0.8520 ?

loop_
_geom_hbond_atom_site_label_D
_geom_hbond_atom_site_label_H
_geom_hbond_atom_site_label_A
_geom_hbond_site_symmetry_D
_geom_hbond_site_symmetry_H
_geom_hbond_site_symmetry_A
_geom_hbond_distance_DH
_geom_hbond_distance_HA
_geom_hbond_distance_DA
_geom_hbond_angle_DHA
_geom_hbond_publ_flag
O7 H7A O3 . . 2_657 0.85 1.92 2.752(5) 167 yes
O7 H7B O2 . . 2_557 0.85 1.92 2.764(6) 177 yes

loop_
_geom_torsion_atom_site_label_1
_geom_torsion_atom_site_label_2
_geom_torsion_atom_site_label_3
_geom_torsion_atom_site_label_4
_geom_torsion_site_symmetry_1
_geom_torsion_site_symmetry_2
_geom_torsion_site_symmetry_3
_geom_torsion_site_symmetry_4
_geom_torsion
_geom_torsion_publ_flag
O1 C1 C2 C4 . . . . -9.2(6) ?
O2 C1 C2 C4 . . . . 166.0(4) ?
O1 C1 C2 C3 . . . . 175.1(4) ?
O2 C1 C2 C3 . . . . -9.7(5) ?
C4 C2 C3 C4 . . . 2_656 0.6(7) ?
C1 C2 C3 C4 . . . 2_656 176.5(4) ?
C3 C2 C4 C3 . . . 2_656 -0.6(7) ?
C1 C2 C4 C3 . . . 2_656 -176.5(4) ?
O4 C5 C6 C7 . . . . -151.7(4) ?
O3 C5 C6 C7 . . . . 29.5(5) ?
O4 C5 C6 C8 . . . . 28.4(6) ?
O3 C5 C6 C8 . . . . -150.4(4) ?
C8 C6 C7 C8 . . . 2_766 0.5(7) ?
C5 C6 C7 C8 . . . 2_766 -179.4(4) ?
C7 C6 C8 C7 . . . 2_766 -0.5(7) ?
C5 C6 C8 C7 . . . 2_766 179.5(4) ?
O2 C1 O1 Lu . . . 2_657 177.2(9) ?
C2 C1 O1 Lu . . . 2_657 -7.8(13) ?
O2 C1 O1 Lu . . . . -15.8(3) ?
C2 C1 O1 Lu . . . . 159.2(3) ?
O4 Lu O1 C1 2_667 . . . -164.1(2) ?
O3 Lu O1 C1 . . . . -90.1(2) ?
O7 Lu O1 C1 . . . . 106.9(2) ?
O2 Lu O1 C1 . . . . 9.8(2) ?
O5 Lu O1 C1 . . . . 54.6(2) ?
O1 Lu O1 C1 2_657 . . . -176.9(3) ?
O6 Lu O1 C1 2_567 . . . -32.5(2) ?
O4 Lu O1 Lu 2_667 . . 2_657 12.9(2) ?
O3 Lu O1 Lu . . . 2_657 86.88(11) ?
O7 Lu O1 Lu . . . 2_657 -76.14(11) ?
O2 Lu O1 Lu . . . 2_657 -173.24(16) ?
O5 Lu O1 Lu . . . 2_657 -128.40(11) ?
O1 Lu O1 Lu 2_657 . . 2_657 0.0 ?
O6 Lu O1 Lu 2_567 . . 2_657 144.41(10) ?
O1 C1 O2 Lu . . . . 20.1(4) ?
C2 C1 O2 Lu . . . . -155.1(2) ?
O4 Lu O2 C1 2_667 . . . 161.4(3) ?
O3 Lu O2 C1 . . . . 58.9(2) ?
O7 Lu O2 C1 . . . . -83.7(2) ?
O5 Lu O2 C1 . . . . -154.4(2) ?
O1 Lu O2 C1 2_657 . . . -17.1(3) ?
O6 Lu O2 C1 2_567 . . . 135.0(2) ?
O1 Lu O2 C1 . . . . -9.9(2) ?
O4 C5 O3 Lu . . . . 31.2(6) ?
C6 C5 O3 Lu . . . . -150.1(3) ?
O4 Lu O3 C5 2_667 . . . -46.2(4) ?
O7 Lu O3 C5 . . . . -170.7(3) ?
O2 Lu O3 C5 . . . . 113.7(4) ?
O5 Lu O3 C5 . . . . 39.2(4) ?
O1 Lu O3 C5 2_657 . . . -126.7(4) ?
O6 Lu O3 C5 2_567 . . . 30.1(4) ?
O1 Lu O3 C5 . . . . 162.6(4) ?
O3 C5 O4 Lu . . . 2_667 49.5(9) ?
C6 C5 O4 Lu . . . 2_667 -129.2(6) ?
O6 C9 O5 Lu . . . . -167.0(3) ?
C9 C9 O5 Lu 2_567 . . . 12.5(5) ?
O4 Lu O5 C9 2_667 . . . 68.3(3) ?
O3 Lu O5 C9 . . . . -23.3(3) ?
O7 Lu O5 C9 . . . . 176.0(3) ?
O2 Lu O5 C9 . . . . -97.5(3) ?
O1 Lu O5 C9 2_657 . . . 137.5(2) ?
O6 Lu O5 C9 2_567 . . . -13.9(3) ?
O1 Lu O5 C9 . . . . -130.0(2) ?
O5 C9 O6 Lu . . . 2_567 -167.5(3) ?
C9 C9 O6 Lu 2_567 . . 2_567 13.0(5) ?
